data_7205247
loop_
_publ_author_name
'Ho, Mei-Lin'
'Shih, Chien-Hung'
'Lee, Chia-Hwa'
'Lee, Gene-Hsiang'

_publ_section_title
;
 Synthesis, structures and photoluminescence properties of silver(i)
 complexes with N,N&#x2032;-di(pyrazin-2-yl)pyridine-2,6-diamine
;
_journal_issue 3
_journal_name_full CrystEngComm
_journal_page_first 992
_journal_paper_doi 10.1039/c0ce00294a
_journal_volume 13
_journal_year 2011
_chemical_formula_sum 'C28 H22 Ag2 F6 N14 O6 S2'
_chemical_formula_weight 1044.46
_chemical_name_systematic
;
?
;
_space_group_IT_number 14
_symmetry_cell_setting monoclinic
_symmetry_space_group_name_Hall '-P 2ybc'
_symmetry_space_group_name_H-M 'P 1 21/c 1'
_atom_sites_solution_hydrogens geom
_atom_sites_solution_primary direct
_atom_sites_solution_secondary difmap
_audit_creation_method SHELXL-97
_cell_angle_alpha 90.00
_cell_angle_beta 113.2432(9)
_cell_angle_gamma 90.00
_cell_formula_units_Z 2
_cell_length_a 9.7471(2)
_cell_length_b 22.0918(4)
_cell_length_c 9.0346(2)
_cell_measurement_reflns_used 4345
_cell_measurement_temperature 150(2)
_cell_measurement_theta_max 27.50
_cell_measurement_theta_min 1.00
_cell_volume 1787.53(6)
_computing_cell_refinement DENZO-SMN
_computing_data_collection 'NONIUS COLLECT'
_computing_data_reduction DENZO-SMN
_computing_molecular_graphics 'Bruker SHELXTL'
_computing_publication_material 'Bruker SHELXTL'
_computing_structure_refinement 'SHELXL-97 (Sheldrick, 1997)'
_computing_structure_solution 'SHELXS-97 (Sheldrick, 1990)'
_diffrn_ambient_temperature 150(2)
_diffrn_measured_fraction_theta_full 0.997
_diffrn_measured_fraction_theta_max 0.997
_diffrn_measurement_device_type 'NONIUS KappaCCD'
_diffrn_measurement_method '\w scans'
_diffrn_radiation_monochromator graphite
_diffrn_radiation_source 'fine-focus sealed tube'
_diffrn_radiation_type MoK\a
_diffrn_radiation_wavelength 0.71073
_diffrn_reflns_av_R_equivalents 0.0341
_diffrn_reflns_av_sigmaI/netI 0.0317
_diffrn_reflns_limit_h_max 12
_diffrn_reflns_limit_h_min -12
_diffrn_reflns_limit_k_max 28
_diffrn_reflns_limit_k_min -28
_diffrn_reflns_limit_l_max 11
_diffrn_reflns_limit_l_min -11
_diffrn_reflns_number 12283
_diffrn_reflns_theta_full 27.49
_diffrn_reflns_theta_max 27.49
_diffrn_reflns_theta_min 1.84
_exptl_absorpt_coefficient_mu 1.309
_exptl_absorpt_correction_T_max 0.8279
_exptl_absorpt_correction_T_min 0.7356
_exptl_absorpt_correction_type multi-scan
_exptl_crystal_colour yellow
_exptl_crystal_density_diffrn 1.941
_exptl_crystal_density_meas ?
_exptl_crystal_density_method 'not measured'
_exptl_crystal_description block
_exptl_crystal_F_000 1032
_exptl_crystal_size_max 0.25
_exptl_crystal_size_mid 0.22
_exptl_crystal_size_min 0.15
_refine_diff_density_max 0.634
_refine_diff_density_min -0.841
_refine_diff_density_rms 0.115
_refine_ls_extinction_method none
_refine_ls_goodness_of_fit_ref 1.112
_refine_ls_hydrogen_treatment constr
_refine_ls_matrix_type full
_refine_ls_number_parameters 262
_refine_ls_number_reflns 4095
_refine_ls_number_restraints 0
_refine_ls_restrained_S_all 1.112
_refine_ls_R_factor_all 0.0409
_refine_ls_R_factor_gt 0.0322
_refine_ls_shift/su_max 0.001
_refine_ls_shift/su_mean 0.000
_refine_ls_structure_factor_coef Fsqd
_refine_ls_weighting_details 'calc w=1/[\s^2^(Fo^2^)+(0.0468P)^2^+1.0021P] where P=(Fo^2^+2Fc^2^)/3'
_refine_ls_weighting_scheme calc
_refine_ls_wR_factor_gt 0.0847
_refine_ls_wR_factor_ref 0.0886
_reflns_number_gt 3525
_reflns_number_total 4095
_reflns_threshold_expression >2sigma(I)
_cod_data_source_file C0CE00294A.TXT
_cod_data_source_block agpzpypzotf
_cod_depositor_comments
;
The following automatic conversions were performed:
'_symmetry_cell_setting' value 'Monoclinic' changed to 'monoclinic'
according to '/home/saulius/struct/CIF-dictionaries/cif_core.dic'
dictionary named 'cif_core.dic' version 2.4.1 from 2010-06-29.

Automatic conversion script
Id: cif_fix_enum 1555 2011-01-17 13:19:09Z saulius 

The following automatic conversions were performed:

'_exptl_crystal_density_meas' value 'not_measured' was changed to '?'
- the value is perceived as not measured.

Automatic conversion script
Id: cif_fix_values 3008 2015-01-20 13:52:24Z robertas 
;
_cod_original_sg_symbol_H-M P2(1)/c
_cod_database_code 7205247

loop_
_symmetry_equiv_pos_as_xyz
'x, y, z'
'-x, y+1/2, -z+1/2'
'-x, -y, -z'
'x, -y-1/2, z-1/2'

loop_
_atom_site_label
_atom_site_type_symbol
_atom_site_fract_x
_atom_site_fract_y
_atom_site_fract_z
_atom_site_U_iso_or_equiv
_atom_site_adp_type
_atom_site_occupancy
_atom_site_symmetry_multiplicity
_atom_site_calc_flag
_atom_site_refinement_flags
_atom_site_disorder_assembly
_atom_site_disorder_group
Ag Ag 0.66612(2) 0.024217(9) 0.14839(3) 0.02950(9) Uani 1 1 d . . .
N1 N 0.5504(3) 0.23569(10) 0.2149(3) 0.0275(5) Uani 1 1 d . . .
N2 N 0.7193(2) 0.27187(10) 0.1212(2) 0.0235(4) Uani 1 1 d . . .
H2 H 0.6877 0.3070 0.1412 0.028 Uiso 1 1 calc R . .
N3 N 0.8887(2) 0.22399(10) 0.0341(2) 0.0226(4) Uani 1 1 d . . .
N4 N 1.0453(2) 0.16983(10) -0.0429(3) 0.0261(5) Uani 1 1 d . . .
H4 H 1.0020 0.1399 -0.0135 0.031 Uiso 1 1 calc R . .
N5 N 1.2274(2) 0.19271(10) -0.1450(3) 0.0271(5) Uani 1 1 d . . .
N6 N 0.6119(3) 0.11630(10) 0.1685(3) 0.0265(5) Uani 1 1 d . . .
N7 N 1.2695(2) 0.06866(9) -0.1683(3) 0.0246(4) Uani 1 1 d . . .
C1 C 0.4845(3) 0.18909(12) 0.2556(4) 0.0312(6) Uani 1 1 d . . .
H1 H 0.4136 0.1976 0.3008 0.037 Uiso 1 1 calc R . .
C2 C 0.5141(3) 0.12998(12) 0.2353(3) 0.0306(6) Uani 1 1 d . . .
H2A H 0.4659 0.0985 0.2683 0.037 Uiso 1 1 calc R . .
C3 C 0.6791(3) 0.16171(12) 0.1260(3) 0.0245(5) Uani 1 1 d . . .
H3 H 0.7469 0.1530 0.0767 0.029 Uiso 1 1 calc R . .
C4 C 0.6511(3) 0.22233(12) 0.1531(3) 0.0224(5) Uani 1 1 d . . .
C5 C 0.8313(3) 0.27517(12) 0.0619(3) 0.0230(5) Uani 1 1 d . . .
C6 C 0.8767(3) 0.33241(12) 0.0321(3) 0.0263(5) Uani 1 1 d . . .
H6 H 0.8339 0.3684 0.0529 0.032 Uiso 1 1 calc R . .
C7 C 0.9861(3) 0.33440(12) -0.0288(3) 0.0276(6) Uani 1 1 d . . .
H7 H 1.0187 0.3725 -0.0515 0.033 Uiso 1 1 calc R . .
C8 C 1.0494(3) 0.28189(12) -0.0575(3) 0.0269(5) Uani 1 1 d . . .
H8 H 1.1250 0.2830 -0.0991 0.032 Uiso 1 1 calc R . .
C9 C 0.9969(3) 0.22756(11) -0.0226(3) 0.0228(5) Uani 1 1 d . . .
C10 C 1.1497(3) 0.15219(11) -0.1012(3) 0.0224(5) Uani 1 1 d . . .
C11 C 1.1722(3) 0.08950(12) -0.1104(3) 0.0243(5) Uani 1 1 d . . .
H11 H 1.1172 0.0617 -0.0748 0.029 Uiso 1 1 calc R . .
C12 C 1.3432(3) 0.10966(12) -0.2200(3) 0.0272(6) Uani 1 1 d . . .
H12 H 1.4102 0.0964 -0.2663 0.033 Uiso 1 1 calc R . .
C13 C 1.3219(3) 0.16997(13) -0.2061(3) 0.0294(6) Uani 1 1 d . . .
H13 H 1.3771 0.1976 -0.2417 0.035 Uiso 1 1 calc R . .
S1 S 0.72002(7) 0.45428(3) 0.29354(8) 0.02577(15) Uani 1 1 d . . .
O1 O 0.6635(2) 0.40261(9) 0.1904(3) 0.0374(5) Uani 1 1 d . . .
O3 O 0.6084(2) 0.48904(8) 0.3238(2) 0.0298(4) Uani 1 1 d . . .
O2 O 0.8547(2) 0.44380(9) 0.4354(2) 0.0350(5) Uani 1 1 d . . .
C14 C 0.7784(3) 0.50626(14) 0.1711(4) 0.0338(6) Uani 1 1 d . . .
F1 F 0.8890(2) 0.48311(9) 0.1381(3) 0.0508(5) Uani 1 1 d . . .
F2 F 0.6669(2) 0.51835(10) 0.0335(2) 0.0564(6) Uani 1 1 d . . .
F3 F 0.8267(2) 0.55840(8) 0.2473(2) 0.0505(5) Uani 1 1 d . . .

loop_
_atom_site_aniso_label
_atom_site_aniso_U_11
_atom_site_aniso_U_22
_atom_site_aniso_U_33
_atom_site_aniso_U_23
_atom_site_aniso_U_13
_atom_site_aniso_U_12
Ag 0.03438(14) 0.01857(13) 0.04380(15) -0.00066(8) 0.02426(10) 0.00169(8)
N1 0.0279(11) 0.0223(12) 0.0380(12) -0.0027(9) 0.0191(10) 0.0013(9)
N2 0.0275(11) 0.0184(11) 0.0296(11) -0.0018(8) 0.0167(9) 0.0030(8)
N3 0.0246(11) 0.0205(11) 0.0261(10) -0.0010(8) 0.0139(9) 0.0007(8)
N4 0.0304(12) 0.0204(11) 0.0367(12) 0.0006(9) 0.0232(10) -0.0003(9)
N5 0.0261(11) 0.0219(11) 0.0396(12) 0.0003(9) 0.0196(10) -0.0013(9)
N6 0.0295(12) 0.0192(11) 0.0347(12) -0.0029(9) 0.0170(10) -0.0014(9)
N7 0.0289(11) 0.0167(11) 0.0333(11) -0.0002(8) 0.0178(9) 0.0010(9)
C1 0.0305(14) 0.0255(14) 0.0472(16) -0.0042(12) 0.0254(13) -0.0005(11)
C2 0.0314(14) 0.0251(14) 0.0436(16) -0.0032(11) 0.0235(13) -0.0028(11)
C3 0.0250(13) 0.0214(13) 0.0305(13) -0.0029(10) 0.0147(10) 0.0009(10)
C4 0.0238(12) 0.0216(13) 0.0234(12) -0.0016(9) 0.0109(10) 0.0004(10)
C5 0.0236(12) 0.0241(13) 0.0230(12) -0.0018(9) 0.0112(10) 0.0009(10)
C6 0.0299(14) 0.0201(13) 0.0316(13) -0.0019(10) 0.0149(11) 0.0012(10)
C7 0.0336(14) 0.0203(13) 0.0316(13) -0.0015(10) 0.0157(11) -0.0055(11)
C8 0.0285(13) 0.0260(14) 0.0316(13) -0.0017(10) 0.0175(11) -0.0018(11)
C9 0.0266(13) 0.0206(13) 0.0234(12) -0.0011(9) 0.0121(10) 0.0005(10)
C10 0.0213(12) 0.0203(13) 0.0278(12) 0.0000(9) 0.0119(10) -0.0001(10)
C11 0.0226(12) 0.0218(13) 0.0333(13) 0.0017(10) 0.0161(10) 0.0007(10)
C12 0.0272(13) 0.0234(14) 0.0381(14) 0.0027(11) 0.0206(12) 0.0033(11)
C13 0.0284(14) 0.0249(14) 0.0423(15) 0.0029(12) 0.0219(12) -0.0020(11)
S1 0.0273(3) 0.0202(3) 0.0364(3) 0.0002(2) 0.0197(3) 0.0015(3)
O1 0.0432(12) 0.0252(11) 0.0531(12) -0.0101(9) 0.0287(10) -0.0028(9)
O3 0.0300(10) 0.0237(10) 0.0420(11) -0.0017(8) 0.0209(9) 0.0037(8)
O2 0.0304(10) 0.0347(12) 0.0426(11) 0.0079(9) 0.0173(9) 0.0054(9)
C14 0.0337(15) 0.0318(16) 0.0408(16) 0.0021(12) 0.0200(13) 0.0008(12)
F1 0.0548(12) 0.0482(12) 0.0728(14) 0.0057(9) 0.0503(11) 0.0037(9)
F2 0.0517(12) 0.0709(15) 0.0451(11) 0.0234(9) 0.0174(10) -0.0008(10)
F3 0.0672(13) 0.0309(10) 0.0660(12) -0.0019(9) 0.0397(11) -0.0147(9)

loop_
_atom_type_symbol
_atom_type_description
_atom_type_scat_dispersion_real
_atom_type_scat_dispersion_imag
_atom_type_scat_source
C C 0.0033 0.0016 'International Tables Vol C Tables 4.2.6.8 and 6.1.1.4'
H H 0.0000 0.0000 'International Tables Vol C Tables 4.2.6.8 and 6.1.1.4'
N N 0.0061 0.0033 'International Tables Vol C Tables 4.2.6.8 and 6.1.1.4'
O O 0.0106 0.0060 'International Tables Vol C Tables 4.2.6.8 and 6.1.1.4'
F F 0.0171 0.0103 'International Tables Vol C Tables 4.2.6.8 and 6.1.1.4'
S S 0.1246 0.1234 'International Tables Vol C Tables 4.2.6.8 and 6.1.1.4'
Ag Ag -0.8971 1.1015 'International Tables Vol C Tables 4.2.6.8 and 6.1.1.4'

loop_
_geom_angle_atom_site_label_1
_geom_angle_atom_site_label_2
_geom_angle_atom_site_label_3
_geom_angle
_geom_angle_site_symmetry_1
_geom_angle_site_symmetry_3
_geom_angle_publ_flag
N6 Ag N7 170.97(8) . 3_755 ?
C1 N1 C4 117.0(2) . . ?
C4 N2 C5 129.9(2) . . ?
C5 N3 C9 118.3(2) . . ?
C10 N4 C9 130.4(2) . . ?
C10 N5 C13 115.7(2) . . ?
C3 N6 C2 118.3(2) . . ?
C3 N6 Ag 121.80(17) . . ?
C2 N6 Ag 119.74(18) . . ?
C11 N7 C12 117.6(2) . . ?
C11 N7 Ag 122.05(17) . 3_755 ?
C12 N7 Ag 119.71(17) . 3_755 ?
N1 C1 C2 123.3(2) . . ?
N6 C2 C1 119.9(2) . . ?
N6 C3 C4 120.9(2) . . ?
N1 C4 N2 114.1(2) . . ?
N1 C4 C3 120.5(2) . . ?
N2 C4 C3 125.5(2) . . ?
N3 C5 N2 118.7(2) . . ?
N3 C5 C6 122.9(2) . . ?
N2 C5 C6 118.4(2) . . ?
C7 C6 C5 117.2(2) . . ?
C6 C7 C8 121.3(2) . . ?
C7 C8 C9 116.7(2) . . ?
N3 C9 C8 123.5(2) . . ?
N3 C9 N4 110.7(2) . . ?
C8 C9 N4 125.8(2) . . ?
N5 C10 N4 121.2(2) . . ?
N5 C10 C11 121.6(2) . . ?
N4 C10 C11 117.2(2) . . ?
N7 C11 C10 120.9(2) . . ?
N7 C12 C13 120.2(2) . . ?
N5 C13 C12 123.9(2) . . ?
O1 S1 O3 114.86(12) . . ?
O1 S1 O2 115.37(13) . . ?
O3 S1 O2 113.96(12) . . ?
O1 S1 C14 103.68(13) . . ?
O3 S1 C14 102.57(13) . . ?
O2 S1 C14 104.22(13) . . ?
F2 C14 F1 107.9(3) . . ?
F2 C14 F3 107.8(3) . . ?
F1 C14 F3 107.2(2) . . ?
F2 C14 S1 111.1(2) . . ?
F1 C14 S1 111.5(2) . . ?
F3 C14 S1 111.2(2) . . ?

loop_
_geom_bond_atom_site_label_1
_geom_bond_atom_site_label_2
_geom_bond_distance
_geom_bond_site_symmetry_2
_geom_bond_publ_flag
Ag N6 2.128(2) . ?
Ag N7 2.133(2) 3_755 ?
N1 C1 1.339(4) . ?
N1 C4 1.340(3) . ?
N2 C4 1.369(3) . ?
N2 C5 1.395(3) . ?
N3 C5 1.329(3) . ?
N3 C9 1.344(3) . ?
N4 C10 1.375(3) . ?
N4 C9 1.397(3) . ?
N5 C10 1.329(3) . ?
N5 C13 1.345(3) . ?
N6 C3 1.335(3) . ?
N6 C2 1.348(3) . ?
N7 C11 1.332(3) . ?
N7 C12 1.349(3) . ?
N7 Ag 2.133(2) 3_755 ?
C1 C2 1.365(4) . ?
C3 C4 1.408(4) . ?
C5 C6 1.400(4) . ?
C6 C7 1.381(4) . ?
C7 C8 1.386(4) . ?
C8 C9 1.389(4) . ?
C10 C11 1.410(4) . ?
C12 C13 1.362(4) . ?
S1 O1 1.439(2) . ?
S1 O3 1.4433(19) . ?
S1 O2 1.446(2) . ?
S1 C14 1.834(3) . ?
C14 F2 1.316(4) . ?
C14 F1 1.329(3) . ?
C14 F3 1.329(4) . ?
